data_4085083
loop_
_publ_author_name
'Jende, Lars N.'
'Hollfelder, Christoph O.'
'Maichle-M\"ossmer, C\"acilia'
'Anwander, Reiner'

_publ_section_title
;
 Rare-Earth-Metal Allyl Complexes Supported by the
 [2-(N,N-Dimethylamino)ethyl]tetramethylcyclopentadienyl Ligand:
 Structural Characterization, Reactivity, and Isoprene Polymerization
;
_journal_issue 1
_journal_name_full Organometallics
_journal_page_first 32
_journal_paper_doi 10.1021/om500725g
_journal_volume 34
_journal_year 2015
_chemical_formula_sum 'C19 H32 Ho N'
_chemical_formula_weight 439.38
_chemical_name_systematic
;
 ?
;
_space_group_crystal_system monoclinic
_space_group_IT_number 4
_space_group_name_Hall 'P 2yb'
_space_group_name_H-M_alt 'P 1 21 1'
_symmetry_space_group_name_Hall 'P 2yb'
_symmetry_space_group_name_H-M 'P 1 21 1'
_atom_sites_solution_hydrogens geom
_audit_creation_method SHELXL-2013
_cell_angle_alpha 90
_cell_angle_beta 114.331(7)
_cell_angle_gamma 90
_cell_formula_units_Z 2
_cell_length_a 8.4569(8)
_cell_length_b 13.9798(13)
_cell_length_c 8.5604(8)
_cell_measurement_reflns_used 21354
_cell_measurement_temperature 173(2)
_cell_measurement_theta_max 59.24
_cell_measurement_theta_min 5.21
_cell_volume 922.17(16)
_computing_cell_refinement X-AREA
_computing_data_collection X-AREA
_computing_data_reduction X-AREA
_computing_structure_refinement 'SHELXL-2013 (Sheldrick, 2013)'
_computing_structure_solution 'SHELXS-97 (Sheldrick, 1990)'
_diffrn_ambient_temperature 173(2)
_diffrn_measured_fraction_theta_full 0.999
_diffrn_measured_fraction_theta_max 0.999
_diffrn_measurement_device_type 'STOE IPDS II'
_diffrn_measurement_method omega-scan
_diffrn_radiation_monochromator graphite
_diffrn_radiation_source 'fine-focus sealed tube'
_diffrn_radiation_type MoK\a
_diffrn_radiation_wavelength 0.71073
_diffrn_reflns_av_R_equivalents 0.0739
_diffrn_reflns_av_unetI/netI 0.0438
_diffrn_reflns_Laue_measured_fraction_full 0.999
_diffrn_reflns_Laue_measured_fraction_max 0.999
_diffrn_reflns_limit_h_max 11
_diffrn_reflns_limit_h_min -11
_diffrn_reflns_limit_k_max 19
_diffrn_reflns_limit_k_min -19
_diffrn_reflns_limit_l_max 11
_diffrn_reflns_limit_l_min -11
_diffrn_reflns_number 17753
_diffrn_reflns_point_group_measured_fraction_full 1.000
_diffrn_reflns_point_group_measured_fraction_max 0.998
_diffrn_reflns_theta_full 25.242
_diffrn_reflns_theta_max 29.166
_diffrn_reflns_theta_min 2.611
_exptl_absorpt_coefficient_mu 4.285
_exptl_absorpt_correction_T_max 0.33242
_exptl_absorpt_correction_T_min 0.14046
_exptl_absorpt_correction_type numerical
_exptl_absorpt_process_details mulabs
_exptl_crystal_colour colourless
_exptl_crystal_density_diffrn 1.582
_exptl_crystal_description plate
_exptl_crystal_F_000 440
_exptl_crystal_size_max 0.400
_exptl_crystal_size_mid 0.250
_exptl_crystal_size_min 0.050
_refine_diff_density_max 0.943
_refine_diff_density_min -1.175
_refine_diff_density_rms 0.146
_refine_ls_abs_structure_details
;
 Flack x determined using 2173 quotients [(I+)-(I-)]/[(I+)+(I-)]
 (Parsons and Flack (2004), Acta Cryst. A60, s61).
;
_refine_ls_abs_structure_Flack 0.01(2)
_refine_ls_extinction_coef 0.0065(12)
_refine_ls_extinction_expression Fc^*^=kFc[1+0.001xFc^2^\l^3^/sin(2\q)]^-1/4^
_refine_ls_extinction_method SHELXL
_refine_ls_goodness_of_fit_ref 1.052
_refine_ls_hydrogen_treatment constr
_refine_ls_matrix_type full
_refine_ls_number_parameters 197
_refine_ls_number_reflns 4978
_refine_ls_number_restraints 16
_refine_ls_restrained_S_all 1.050
_refine_ls_R_factor_all 0.0304
_refine_ls_R_factor_gt 0.0284
_refine_ls_shift/su_max 0.000
_refine_ls_shift/su_mean 0.000
_refine_ls_structure_factor_coef Fsqd
_refine_ls_weighting_details 'w=1/[\s^2^(Fo^2^)+(0.0332P)^2^+1.4750P] where P=(Fo^2^+2Fc^2^)/3'
_refine_ls_weighting_scheme calc
_refine_ls_wR_factor_gt 0.0667
_refine_ls_wR_factor_ref 0.0677
_reflns_Friedel_coverage 0.923
_reflns_Friedel_fraction_full 1.000
_reflns_Friedel_fraction_max 0.997
_reflns_number_gt 4775
_reflns_number_total 4978
_reflns_threshold_expression 'I > 2\s(I)'
_cod_data_source_file om500725g_si_003.cif
_cod_data_source_block 1b(muldeclj116b)
_cod_depositor_comments 'Adding full bibliography for 4085082--4085086.cif.'
_cod_database_code 4085083
_shelx_space_group_comment
;
The symmetry employed for this shelxl refinement is uniquely defined
by the following loop, which should always be used as a source of
symmetry information in preference to the above space-group names.
They are only intended as comments.
;
_shelx_estimated_absorpt_t_min 0.279
_shelx_estimated_absorpt_t_max 0.814
_shelxl_version_number 2013-3

loop_
_space_group_symop_operation_xyz
'x, y, z'
'-x, y+1/2, -z'

loop_
_atom_site_label
_atom_site_type_symbol
_atom_site_fract_x
_atom_site_fract_y
_atom_site_fract_z
_atom_site_U_iso_or_equiv
_atom_site_adp_type
_atom_site_occupancy
_atom_site_site_symmetry_order
_atom_site_calc_flag
_atom_site_refinement_flags_posn
_atom_site_refinement_flags_adp
C1 C 0.9740(12) 0.8200(7) 0.2351(11) 0.0168(17) Uani 1 1 d . .
C2 C 1.0414(8) 0.7883(4) 0.4075(8) 0.0202(10) Uani 1 1 d . .
C3 C 0.9125(8) 0.8054(4) 0.4704(8) 0.0219(11) Uani 1 1 d . .
C4 C 0.7681(8) 0.8490(4) 0.3378(9) 0.0234(12) Uani 1 1 d . .
C5 C 0.8074(19) 0.8573(8) 0.1932(19) 0.027(2) Uani 1 1 d . .
C6 C 1.0724(10) 0.8251(5) 0.1223(9) 0.0305(14) Uani 1 1 d . .
H6A H 1.0512 0.7667 0.0534 0.046 Uiso 1 1 calc R U
H6B H 1.1968 0.8312 0.1943 0.046 Uiso 1 1 calc R U
H6C H 1.0327 0.8807 0.0463 0.046 Uiso 1 1 calc R U
C7 C 1.2224(9) 0.7525(5) 0.5064(9) 0.0291(13) Uani 1 1 d . .
H7A H 1.2484 0.7521 0.6291 0.044 Uiso 1 1 calc R U
H7B H 1.3046 0.7946 0.4859 0.044 Uiso 1 1 calc R U
H7C H 1.2328 0.6874 0.4691 0.044 Uiso 1 1 calc R U
C8 C 0.9233(13) 0.7801(6) 0.6474(11) 0.0304(18) Uani 1 1 d . .
H8A H 0.9005 0.8381 0.7014 0.036 Uiso 1 1 calc R U
H8B H 1.0420 0.7575 0.7203 0.036 Uiso 1 1 calc R U
C9 C 0.6123(10) 0.8932(6) 0.3536(13) 0.0376(17) Uani 1 1 d . .
H9A H 0.5066 0.8749 0.2544 0.056 Uiso 1 1 calc R U
H9B H 0.6238 0.9630 0.3580 0.056 Uiso 1 1 calc R U
H9C H 0.6054 0.8702 0.4588 0.056 Uiso 1 1 calc R U
C10 C 0.7011(11) 0.9103(6) 0.0298(11) 0.0395(17) Uani 1 1 d . .
H10A H 0.5780 0.9068 0.0078 0.059 Uiso 1 1 calc R U
H10B H 0.7186 0.8811 -0.0660 0.059 Uiso 1 1 calc R U
H10C H 0.7376 0.9774 0.0414 0.059 Uiso 1 1 calc R U
C11 C 0.7924(12) 0.7025(5) 0.6371(10) 0.0337(15) Uani 1 1 d . .
H11A H 0.8096 0.6843 0.7548 0.040 Uiso 1 1 calc R U
H11B H 0.6737 0.7288 0.5783 0.040 Uiso 1 1 calc R U
C12 C 0.9770(15) 0.5710(7) 0.6361(14) 0.041(2) Uani 1 1 d . .
H12A H 1.0683 0.6149 0.6386 0.062 Uiso 1 1 calc R U
H12B H 0.9837 0.5115 0.5784 0.062 Uiso 1 1 calc R U
H12C H 0.9927 0.5566 0.7537 0.062 Uiso 1 1 calc R U
C13 C 0.6761(13) 0.5465(6) 0.5475(12) 0.0432(19) Uani 1 1 d . .
H13A H 0.5600 0.5737 0.4858 0.065 Uiso 1 1 calc R U
H13B H 0.6958 0.5339 0.6667 0.065 Uiso 1 1 calc R U
H13C H 0.6853 0.4865 0.4925 0.065 Uiso 1 1 calc R U
C14 C 0.5516(8) 0.6749(14) -0.0628(8) 0.0378(18) Uani 1 1 d . .
H14A H 0.6104 0.6152 -0.0428 0.045 Uiso 1 1 calc R U
H14B H 0.5498 0.7152 -0.1528 0.045 Uiso 1 1 calc R U
C15 C 0.4679(9) 0.7032(6) 0.0397(11) 0.0384(17) Uani 1 1 d . .
H15 H 0.4109 0.7635 0.0144 0.046 Uiso 1 1 calc R U
C16 C 0.4595(8) 0.6525(6) 0.1741(10) 0.033(2) Uani 1 1 d . .
H16A H 0.5144 0.5918 0.2044 0.039 Uiso 1 1 calc R U
H16B H 0.3988 0.6782 0.2364 0.039 Uiso 1 1 calc R U
C17 C 0.9925(12) 0.5846(6) 0.1338(13) 0.0421(19) Uani 1 1 d . U
H17A H 0.8999 0.6154 0.0427 0.051 Uiso 1 1 calc R U
H17B H 1.1091 0.6022 0.1596 0.051 Uiso 1 1 calc R U
C18 C 0.958(2) 0.5161(9) 0.226(2) 0.048(4) Uani 1 1 d . U
H18 H 1.0572 0.4885 0.3152 0.057 Uiso 1 1 calc R U
C19 C 0.800(2) 0.4800(9) 0.210(2) 0.036(3) Uani 1 1 d . U
H19A H 0.6951 0.5041 0.1242 0.043 Uiso 1 1 calc R U
H19B H 0.7955 0.4310 0.2856 0.043 Uiso 1 1 calc R U
N1 N 0.8082(9) 0.6152(4) 0.5436(8) 0.0293(12) Uani 1 1 d . .
Ho1 Ho 0.78974(2) 0.66831(7) 0.24969(3) 0.01877(9) Uani 1 1 d . .

loop_
_atom_site_aniso_label
_atom_site_aniso_U_11
_atom_site_aniso_U_22
_atom_site_aniso_U_33
_atom_site_aniso_U_23
_atom_site_aniso_U_13
_atom_site_aniso_U_12
C1 0.013(3) 0.024(4) 0.010(3) 0.004(3) 0.001(3) -0.002(3)
C2 0.018(3) 0.021(2) 0.019(3) 0.001(2) 0.006(2) 0.004(2)
C3 0.026(3) 0.018(2) 0.024(3) -0.003(2) 0.012(2) -0.002(2)
C4 0.024(3) 0.019(3) 0.030(3) -0.002(2) 0.013(3) 0.003(2)
C5 0.030(5) 0.021(5) 0.031(5) 0.007(4) 0.015(4) 0.005(4)
C6 0.033(3) 0.036(3) 0.028(3) 0.001(3) 0.018(3) -0.002(3)
C7 0.021(3) 0.034(3) 0.026(3) 0.006(3) 0.004(3) 0.002(2)
C8 0.048(5) 0.029(4) 0.022(3) -0.008(3) 0.022(4) -0.006(3)
C9 0.029(3) 0.032(3) 0.058(5) -0.002(3) 0.024(4) 0.006(3)
C10 0.035(4) 0.037(4) 0.040(4) 0.019(3) 0.009(3) 0.008(3)
C11 0.048(4) 0.031(3) 0.031(4) -0.002(3) 0.026(3) -0.005(3)
C12 0.059(6) 0.036(4) 0.037(5) 0.014(3) 0.030(5) 0.008(4)
C13 0.063(5) 0.032(4) 0.049(5) 0.002(3) 0.038(5) -0.012(4)
C14 0.025(2) 0.053(5) 0.027(3) -0.004(6) 0.002(2) 0.005(6)
C15 0.016(3) 0.042(3) 0.045(4) -0.004(3) 0.001(3) 0.005(2)
C16 0.019(2) 0.038(7) 0.040(3) -0.011(3) 0.011(2) -0.003(3)
C17 0.044(4) 0.034(4) 0.064(5) -0.011(4) 0.037(4) 0.000(3)
C18 0.053(8) 0.027(6) 0.072(9) -0.003(6) 0.034(7) 0.005(5)
C19 0.033(6) 0.022(5) 0.053(8) -0.001(5) 0.019(6) 0.003(4)
N1 0.037(3) 0.025(3) 0.031(3) 0.002(2) 0.019(3) -0.004(2)
Ho1 0.01741(12) 0.01856(12) 0.02036(12) -0.0008(2) 0.00778(8) 0.0014(2)

loop_
_atom_type_symbol
_atom_type_description
_atom_type_scat_dispersion_real
_atom_type_scat_dispersion_imag
_atom_type_scat_source
C C 0.0033 0.0016 'International Tables Vol C Tables 4.2.6.8 and 6.1.1.4'
H H 0.0000 0.0000 'International Tables Vol C Tables 4.2.6.8 and 6.1.1.4'
N N 0.0061 0.0033 'International Tables Vol C Tables 4.2.6.8 and 6.1.1.4'
Ho Ho -0.2175 4.6783 'International Tables Vol C Tables 4.2.6.8 and 6.1.1.4'

loop_
_geom_angle_atom_site_label_1
_geom_angle_atom_site_label_2
_geom_angle_atom_site_label_3
_geom_angle
C5 C1 C2 108.3(9)
C5 C1 C6 125.2(8)
C2 C1 C6 126.0(8)
C5 C1 Ho1 76.3(6)
C2 C1 Ho1 72.2(5)
C6 C1 Ho1 123.6(6)
C1 C2 C3 107.4(6)
C1 C2 C7 124.9(7)
C3 C2 C7 127.4(6)
C1 C2 Ho1 76.7(5)
C3 C2 Ho1 73.4(4)
C7 C2 Ho1 120.3(4)
C4 C3 C2 108.1(5)
C4 C3 C8 125.2(6)
C2 C3 C8 126.7(6)
C4 C3 Ho1 77.3(4)
C2 C3 Ho1 74.8(4)
C8 C3 Ho1 113.3(4)
C5 C4 C3 107.5(8)
C5 C4 C9 125.0(8)
C3 C4 C9 126.8(7)
C5 C4 Ho1 76.2(5)
C3 C4 Ho1 71.5(3)
C9 C4 Ho1 125.2(5)
C1 C5 C4 108.6(10)
C1 C5 C10 124.9(11)
C4 C5 C10 125.9(11)
C1 C5 Ho1 73.4(6)
C4 C5 Ho1 73.3(5)
C10 C5 Ho1 126.2(8)
C3 C8 C11 111.3(7)
N1 C11 C8 112.9(6)
C15 C14 Ho1 75.0(4)
C16 C15 C14 126.5(10)
C16 C15 Ho1 74.2(4)
C14 C15 Ho1 74.0(4)
C15 C16 Ho1 75.2(4)
C18 C17 Ho1 76.1(7)
C17 C18 C19 129.3(16)
C17 C18 Ho1 73.9(7)
C19 C18 Ho1 76.6(8)
C18 C19 Ho1 73.0(7)
C12 N1 C13 107.0(7)
C12 N1 C11 109.9(7)
C13 N1 C11 106.4(6)
C12 N1 Ho1 107.9(5)
C13 N1 Ho1 117.8(5)
C11 N1 Ho1 107.8(4)
N1 Ho1 C17 117.6(3)
N1 Ho1 C3 69.80(19)
C17 Ho1 C3 119.0(2)
N1 Ho1 C16 81.1(2)
C17 Ho1 C16 132.7(3)
C3 Ho1 C16 108.1(2)
N1 Ho1 C14 136.6(3)
C17 Ho1 C14 88.6(3)
C3 Ho1 C14 129.1(4)
C16 Ho1 C14 56.7(2)
N1 Ho1 C2 88.36(19)
C17 Ho1 C2 87.8(2)
C3 Ho1 C2 31.75(19)
C16 Ho1 C2 138.3(2)
C14 Ho1 C2 129.1(4)
N1 Ho1 C18 91.4(4)
C17 Ho1 C18 30.0(4)
C3 Ho1 C18 126.2(4)
C16 Ho1 C18 118.3(4)
C14 Ho1 C18 99.5(5)
C2 Ho1 C18 102.0(4)
N1 Ho1 C15 110.7(3)
C17 Ho1 C15 119.1(3)
C3 Ho1 C15 110.7(2)
C16 Ho1 C15 30.6(3)
C14 Ho1 C15 30.9(3)
C2 Ho1 C15 129.2(2)
C18 Ho1 C15 123.0(4)
N1 Ho1 C19 81.1(4)
C17 Ho1 C19 56.2(4)
C3 Ho1 C19 143.2(4)
C16 Ho1 C19 88.3(4)
C14 Ho1 C19 87.5(6)
C2 Ho1 C19 129.8(4)
C18 Ho1 C19 30.5(5)
C15 Ho1 C19 100.1(4)
N1 Ho1 C1 118.4(2)
C17 Ho1 C1 81.3(3)
C3 Ho1 C1 51.6(2)
C16 Ho1 C1 130.1(3)
C14 Ho1 C1 98.3(4)
C2 Ho1 C1 31.1(2)
C18 Ho1 C1 107.2(2)
C15 Ho1 C1 106.4(3)
C19 Ho1 C1 137.1(4)
N1 Ho1 C4 88.9(2)
C17 Ho1 C4 132.1(2)
C3 Ho1 C4 31.3(2)
C16 Ho1 C4 87.7(2)
C14 Ho1 C4 98.2(4)
C2 Ho1 C4 51.69(19)
C18 Ho1 C4 153.7(4)
C15 Ho1 C4 81.0(2)
C19 Ho1 C4 169.7(4)
C1 Ho1 C4 50.8(3)
N1 Ho1 C5 118.3(3)
C17 Ho1 C5 106.2(4)
C3 Ho1 C5 51.1(3)
C16 Ho1 C5 99.9(4)
C14 Ho1 C5 81.8(5)
C2 Ho1 C5 51.0(3)
C18 Ho1 C5 135.2(4)
C15 Ho1 C5 79.2(4)
C19 Ho1 C5 159.8(3)
C1 Ho1 C5 30.3(4)
C4 Ho1 C5 30.5(3)

loop_
_geom_bond_atom_site_label_1
_geom_bond_atom_site_label_2
_geom_bond_distance
C1 C5 1.403(17)
C1 C2 1.416(10)
C1 C6 1.513(11)
C1 Ho1 2.665(10)
C2 C3 1.422(8)
C2 C7 1.497(9)
C2 Ho1 2.607(6)
C3 C4 1.417(9)
C3 C8 1.521(10)
C3 Ho1 2.589(6)
C4 C5 1.413(16)
C4 C9 1.511(9)
C4 Ho1 2.664(6)
C5 C10 1.509(15)
C5 Ho1 2.701(11)
C8 C11 1.527(11)
C11 N1 1.496(9)
C12 N1 1.454(13)
C13 N1 1.484(10)
C14 C15 1.393(12)
C14 Ho1 2.604(6)
C15 C16 1.378(12)
C15 Ho1 2.617(7)
C16 Ho1 2.604(6)
C17 C18 1.348(18)
C17 Ho1 2.587(7)
C18 C19 1.39(2)
C18 Ho1 2.615(14)
C19 Ho1 2.660(13)
N1 Ho1 2.566(6)
